data_1528713
loop_
_publ_author_name
'Maier, C.R.'
'Charoenwongsa, M.'
'Edwards, D.D.'

_publ_section_title
;
 Formation and structural refinements of tunneled intergrowth phases in
 the Ga2 O3 - In2 O3 - Sn O2 - Ti O2 system
;
_journal_name_full 'Journal of Solid State Chemistry'
_journal_page_first 2755
_journal_page_last 2762
_journal_volume 181
_journal_year 2008
_chemical_formula_sum 'Ga3.18 In0.82 O12 Sn2.7 Ti0.3'
_chemical_name_systematic 'Ga3.18 In0.82 Sn2.7 Ti0.3 O12'
_space_group_IT_number 12
_symmetry_space_group_name_Hall '-C 2y'
_symmetry_space_group_name_H-M 'C 1 2/m 1'
_cell_angle_alpha 90
_cell_angle_beta 108.405
_cell_angle_gamma 90
_cell_formula_units_Z 2
_cell_length_a 14.2644
_cell_length_b 3.12751
_cell_length_c 10.6251
_cell_volume 449.761
_citation_journal_id_ASTM JSSCBI
_cod_data_source_file Maier_JSSCBI_2008_1609.cif
_cod_data_source_block Ga3.18In0.82O12Sn2.7Ti0.3
_cod_original_cell_volume 449.7613
_cod_database_code 1528713

loop_
_symmetry_equiv_pos_as_xyz
x,y,z
-x,y,-z
-x,-y,-z
x,-y,z
x+1/2,y+1/2,z
-x+1/2,y+1/2,-z
-x+1/2,-y+1/2,-z
x+1/2,-y+1/2,z

loop_
_atom_site_label
_atom_site_type_symbol
_atom_site_fract_x
_atom_site_fract_y
_atom_site_fract_z
_atom_site_occupancy
_atom_site_U_iso_or_equiv
O3 O-2 0.0188 0 0.3375 1 0.0
Sn2 Sn+4 0.4298 0 0.2692 0.848 0.0
Ti1 Ti+4 0.4298 0 0.2692 0.152 0.0
In1 In+3 0.144 0 0.4752 0.41 0.0
Ga1 Ga+3 0.144 0 0.4752 0.59 0.0
O4 O-2 0.3281 0.5 0.2023 1 0.0
O1 O-2 0.1429 0 0.1402 1 0.0
Ga2 Ga+3 0.2034 0.5 0.2147 1 0.0
Sn1 Sn+4 0 0 0 1 0.0
O6 O-2 0.1151 0.5 0.5703 1 0.0
O2 O-2 0.4639 0 0.1013 1 0.0
O5 O-2 0.2078 0.5 0.3944 1 0.0
